data_4129638
loop_
_publ_author_name
'Song, Liqiang'
'Zhu, Guili'
'Liu, Yongjiang'
'Liu, Bo'
'Qin, Song'

_publ_section_title
;
 Total Synthesis of Atisane-Type Diterpenoids: Application of Diels-Alder
 Cycloadditions of Podocarpane-Type Unmasked ortho-Benzoquinones.
;
_journal_issue 42
_journal_name_full 'Journal of the American Chemical Society'
_journal_page_first 13706
_journal_page_last 13714
_journal_paper_doi 10.1021/jacs.5b08958
_journal_volume 137
_journal_year 2015
_chemical_formula_moiety 'C21 H36 O5'
_chemical_formula_sum 'C21 H36 O5'
_chemical_formula_weight 368.49
_space_group_crystal_system monoclinic
_space_group_IT_number 14
_space_group_name_Hall '-P 2ybc'
_space_group_name_H-M_alt 'P 1 21/c 1'
_atom_sites_solution_hydrogens geom
_atom_sites_solution_primary direct
_audit_creation_date 2014-11-25
_audit_creation_method
;
Olex2 1.2
(compiled 2014.11.21 svn.r3092 for OlexSys, GUI svn.r4949)
;
_cell_angle_alpha 90
_cell_angle_beta 91.7035(12)
_cell_angle_gamma 90
_cell_formula_units_Z 8
_cell_length_a 19.6962(2)
_cell_length_b 9.17775(13)
_cell_length_c 22.1774(3)
_cell_measurement_reflns_used 7082
_cell_measurement_temperature 293(2)
_cell_measurement_theta_max 71.7790
_cell_measurement_theta_min 3.9860
_cell_volume 4007.17(9)
_computing_cell_refinement
;
CrysAlisPro, Agilent Technologies,
Version 1.171.37.33 (release 27-03-2014 CrysAlis171 .NET)
(compiled Mar 27 2014,17:12:48)
;
_computing_data_collection
;
CrysAlisPro, Agilent Technologies,
Version 1.171.37.33 (release 27-03-2014 CrysAlis171 .NET)
(compiled Mar 27 2014,17:12:48)
;
_computing_data_reduction
;
CrysAlisPro, Agilent Technologies,
Version 1.171.37.33 (release 27-03-2014 CrysAlis171 .NET)
(compiled Mar 27 2014,17:12:48)
;
_computing_molecular_graphics 'Olex2 (Dolomanov et al., 2009)'
_computing_publication_material 'Olex2 (Dolomanov et al., 2009)'
_computing_structure_refinement 'ShelXL (Sheldrick, 2008)'
_computing_structure_solution 'ShelXT (Sheldrick, 2008)'
_diffrn_ambient_temperature 293
_diffrn_detector 'CCD plate'
_diffrn_detector_area_resol_mean 15.9595
_diffrn_detector_type EosS2
_diffrn_measured_fraction_theta_full 1.000
_diffrn_measured_fraction_theta_max 1.000
_diffrn_measurement_details
;
#__ type_ start__ end____ width___ exp.time_
  1 omega  -88.00   -2.00   1.0000    1.0000
omega____ theta____ kappa____ phi______ frames
    -      -33.5000  125.0000   30.0000 86

#__ type_ start__ end____ width___ exp.time_
  2 omega  -33.00   54.00   1.0000    1.0000
omega____ theta____ kappa____ phi______ frames
    -       35.5486  -57.0000  -60.0000 87

#__ type_ start__ end____ width___ exp.time_
  3 omega    7.00  105.00   1.0000    1.0000
omega____ theta____ kappa____ phi______ frames
    -       35.5486   77.0000 -180.0000 98

#__ type_ start__ end____ width___ exp.time_
  4 omega    7.00  105.00   1.0000    1.0000
omega____ theta____ kappa____ phi______ frames
    -       35.5486   77.0000   60.0000 98

#__ type_ start__ end____ width___ exp.time_
  5 omega    1.00   76.00   1.0000    1.0000
omega____ theta____ kappa____ phi______ frames
    -       35.5486  -99.0000 -180.0000 75

#__ type_ start__ end____ width___ exp.time_
  6 omega   23.00   90.00   1.0000    1.0000
omega____ theta____ kappa____ phi______ frames
    -       35.5486 -125.0000  120.0000 67

#__ type_ start__ end____ width___ exp.time_
  7 omega   13.00  106.00   1.0000    1.0000
omega____ theta____ kappa____ phi______ frames
    -       35.5486   38.0000    0.0000 93

#__ type_ start__ end____ width___ exp.time_
  8 omega  -33.00   54.00   1.0000    1.0000
omega____ theta____ kappa____ phi______ frames
    -       35.5486  -57.0000  -30.0000 87

#__ type_ start__ end____ width___ exp.time_
  9 omega   23.00   90.00   1.0000    1.0000
omega____ theta____ kappa____ phi______ frames
    -       35.5486 -125.0000  -60.0000 67

#__ type_ start__ end____ width___ exp.time_
 10 omega   13.00  106.00   1.0000    1.0000
omega____ theta____ kappa____ phi______ frames
    -       35.5486   38.0000  150.0000 93

#__ type_ start__ end____ width___ exp.time_
 11 omega   37.00   91.00   1.0000   35.0000
omega____ theta____ kappa____ phi______ frames
    -      108.0000  -30.0000  150.0000 54

#__ type_ start__ end____ width___ exp.time_
 12 omega   37.00   91.00   1.0000   35.0000
omega____ theta____ kappa____ phi______ frames
    -      108.0000  -30.0000   30.0000 54

#__ type_ start__ end____ width___ exp.time_
 13 omega   37.00   91.00   1.0000   35.0000
omega____ theta____ kappa____ phi______ frames
    -      108.0000  -30.0000   90.0000 54

#__ type_ start__ end____ width___ exp.time_
 14 omega   38.00   98.00   1.0000   35.0000
omega____ theta____ kappa____ phi______ frames
    -      108.0000  -45.0000  -30.0000 60

#__ type_ start__ end____ width___ exp.time_
 15 omega   37.00   91.00   1.0000   35.0000
omega____ theta____ kappa____ phi______ frames
    -      108.0000  -30.0000 -150.0000 54

#__ type_ start__ end____ width___ exp.time_
 16 omega   37.00  115.00   1.0000   35.0000
omega____ theta____ kappa____ phi______ frames
    -      108.0000 -111.0000 -120.0000 78

#__ type_ start__ end____ width___ exp.time_
 17 omega   88.00  161.00   1.0000   35.0000
omega____ theta____ kappa____ phi______ frames
    -      108.0000   61.0000 -180.0000 73

#__ type_ start__ end____ width___ exp.time_
 18 omega  116.00  165.00   1.0000   35.0000
omega____ theta____ kappa____ phi______ frames
    -      108.0000   30.0000   60.0000 49

#__ type_ start__ end____ width___ exp.time_
 19 omega   39.00  136.00   1.0000   35.0000
omega____ theta____ kappa____ phi______ frames
    -      108.0000  -77.0000   60.0000 97
;
_diffrn_measurement_device 'four-circle diffractometer'
_diffrn_measurement_device_type 'New Gemini, Dual, Cu at zero, EosS2'
_diffrn_measurement_method '\w scans'
_diffrn_orient_matrix_UB_11 0.0611961000
_diffrn_orient_matrix_UB_12 -0.0035676000
_diffrn_orient_matrix_UB_13 0.0448651000
_diffrn_orient_matrix_UB_21 -0.0276059000
_diffrn_orient_matrix_UB_22 0.1356564000
_diffrn_orient_matrix_UB_23 0.0320025000
_diffrn_orient_matrix_UB_31 -0.0401733000
_diffrn_orient_matrix_UB_32 -0.0988631000
_diffrn_orient_matrix_UB_33 0.0423344000
_diffrn_radiation_monochromator graphite
_diffrn_radiation_probe x-ray
_diffrn_radiation_type CuK\a
_diffrn_radiation_wavelength 1.54184
_diffrn_reflns_av_R_equivalents 0.0508
_diffrn_reflns_av_unetI/netI 0.0388
_diffrn_reflns_Laue_measured_fraction_full 1.000
_diffrn_reflns_Laue_measured_fraction_max 1.000
_diffrn_reflns_limit_h_max 23
_diffrn_reflns_limit_h_min -23
_diffrn_reflns_limit_k_max 8
_diffrn_reflns_limit_k_min -10
_diffrn_reflns_limit_l_max 26
_diffrn_reflns_limit_l_min -25
_diffrn_reflns_number 21592
_diffrn_reflns_point_group_measured_fraction_full 1.000
_diffrn_reflns_point_group_measured_fraction_max 1.000
_diffrn_reflns_theta_full 67.077
_diffrn_reflns_theta_max 67.077
_diffrn_reflns_theta_min 3.988
_diffrn_source 'Enhance (Cu) X-ray Source'
_exptl_absorpt_coefficient_mu 0.685
_exptl_absorpt_correction_T_max 1.00000
_exptl_absorpt_correction_T_min 0.77155
_exptl_absorpt_correction_type multi-scan
_exptl_absorpt_process_details
;
CrysAlisPro, Agilent Technologies,
Version 1.171.37.33 (release 27-03-2014 CrysAlis171 .NET)
(compiled Mar 27 2014,17:12:48)
Empirical absorption correction using spherical harmonics,
 implemented in SCALE3 ABSPACK scaling algorithm.
;
_exptl_crystal_colour 'clear light colourless'
_exptl_crystal_colour_lustre clear
_exptl_crystal_colour_modifier light
_exptl_crystal_colour_primary colourless
_exptl_crystal_density_diffrn 1.222
_exptl_crystal_description plate
_exptl_crystal_F_000 1616
_exptl_crystal_size_max 0.6
_exptl_crystal_size_mid 0.5
_exptl_crystal_size_min 0.4
_refine_diff_density_max 0.547
_refine_diff_density_min -0.403
_refine_diff_density_rms 0.085
_refine_ls_extinction_method none
_refine_ls_goodness_of_fit_ref 1.067
_refine_ls_hydrogen_treatment constr
_refine_ls_matrix_type full
_refine_ls_number_parameters 485
_refine_ls_number_reflns 7152
_refine_ls_number_restraints 0
_refine_ls_restrained_S_all 1.067
_refine_ls_R_factor_all 0.0838
_refine_ls_R_factor_gt 0.0684
_refine_ls_shift/su_max 0.000
_refine_ls_shift/su_mean 0.000
_refine_ls_structure_factor_coef Fsqd
_refine_ls_weighting_details 'w=1/[\s^2^(Fo^2^)+(0.1318P)^2^+0.4874P] where P=(Fo^2^+2Fc^2^)/3'
_refine_ls_weighting_scheme calc
_refine_ls_wR_factor_gt 0.1866
_refine_ls_wR_factor_ref 0.2045
_reflns_Friedel_coverage 0.000
_reflns_number_gt 5499
_reflns_number_total 7152
_reflns_threshold_expression 'I > 2\s(I)'
_cod_data_source_file ja5b08958_si_003.cif
_cod_data_source_block slq11087
_cod_depositor_comments
;

2020-08-05
Z value and formula fixed to values more according to usual
chemical conventions.                 miguel
;
_cod_original_formula_sum 'C42 H72 O10'
_cod_original_formula_weight 736.99
_cod_original_formula_moiety '2(C21 H36 O5)'
_cod_original_formula_units_Z 4
_cod_database_code 4129638
_shelx_space_group_comment
;
The symmetry employed for this shelxl refinement is uniquely defined
by the following loop, which should always be used as a source of
symmetry information in preference to the above space-group names.
They are only intended as comments.
;
_reflns_odcompleteness_completeness 99.92
_reflns_odcompleteness_iscentric 1
_reflns_odcompleteness_theta 66.97
_olex2_refinement_description
;
1. Fixed Uiso
 At 1.2 times of:
  All C(H) groups, All C(H,H) groups
 At 1.5 times of:
  All C(H,H,H) groups, All O(H) groups
2.a Ternary CH refined with riding coordinates:
 C00C(H00C), C00E(H00E), C00G(H00R), C00N(H00U), C00U(H00Z), C00X(H00X),
 C00Y(H00Y), C010(H010)
2.b Secondary CH2 refined with riding coordinates:
 C00B(H00A,H00B), C00F(H00P,H00Q), C00L(H00D,H00F), C00M(H00S,H00T), C00O(H00G,
 H00H), C00P(H00V,H00W), C00T(H00I,H00J), C00V(H00K,H00L), C012(H01Q,H01R),
 C015(H01V,H01W), C017(H01X,H01Y), C019(H01G,H01H), C01B(H0AA,HD), C01C(H01I,
 H01J)
2.c Idealised Me refined as rotating group:
 C00W(H00M,H00N,H00O), C013(H01A,H01B,H01C), C014(H01S,H01T,H01U), C016(H01D,
 H01E,H01F), C018(H01Z,H,HA), C01A(H01,HB,HC), C01D(H1AA,HE,HF), C01E(H2AA,HG,
 HH), C01F(H01K,H01L,H01M), C01G(H01N,H01O,H01P)
2.d Idealised tetrahedral OH refined as rotating group:
 O001(H001), O002(H002), O003(H003), O004(H004), O006(H006), O007(H007)
;
_shelx_shelxl_version_number 2014/7
_olex2_submission_special_instructions 'No special instructions were received'

loop_
_space_group_symop_operation_xyz
'x, y, z'
'-x, y+1/2, -z+1/2'
'-x, -y, -z'
'x, -y-1/2, z-1/2'

loop_
_atom_site_label
_atom_site_type_symbol
_atom_site_fract_x
_atom_site_fract_y
_atom_site_fract_z
_atom_site_U_iso_or_equiv
_atom_site_adp_type
_atom_site_occupancy
_atom_site_site_symmetry_order
_atom_site_calc_flag
_atom_site_refinement_flags_posn
O001 O 0.64566(7) 0.89754(15) 0.30611(6) 0.0320(3) Uani 1 1 d .
H001 H 0.6845 0.9274 0.3021 0.048 Uiso 1 1 calc GR
O002 O 0.14591(7) 0.55265(16) 0.30013(6) 0.0327(3) Uani 1 1 d .
H002 H 0.1867 0.5360 0.2982 0.049 Uiso 1 1 calc GR
O003 O 0.40465(7) 0.55590(18) 0.29946(7) 0.0399(4) Uani 1 1 d .
H003 H 0.4180 0.4878 0.2790 0.060 Uiso 1 1 calc GR
O004 O -0.09585(7) 0.89569(18) 0.30452(7) 0.0414(4) Uani 1 1 d .
H004 H -0.1282 0.8702 0.3244 0.062 Uiso 1 1 calc GR
O005 O 0.24860(8) 0.29133(18) 0.30089(8) 0.0452(4) Uani 1 1 d .
O006 O 0.77524(7) 0.89595(18) 0.34614(8) 0.0452(4) Uani 1 1 d .
H006 H 0.7506 0.8923 0.3157 0.068 Uiso 1 1 calc GR
O007 O 0.27572(7) 0.55173(18) 0.33631(8) 0.0467(4) Uani 1 1 d .
H007 H 0.3126 0.5177 0.3276 0.070 Uiso 1 1 calc GR
O008 O 0.74821(8) 1.15596(19) 0.31054(7) 0.0461(4) Uani 1 1 d .
O009 O 0.28852(8) 0.21078(19) 0.39496(9) 0.0497(4) Uani 1 1 d .
O00A O 0.78602(8) 1.23414(19) 0.40582(9) 0.0510(4) Uani 1 1 d .
C00B C 0.50130(9) 0.9092(2) 0.31423(8) 0.0319(4) Uani 1 1 d .
H00A H 0.4866 1.0101 0.3145 0.038 Uiso 1 1 calc R
H00B H 0.5274 0.8944 0.2784 0.038 Uiso 1 1 calc R
C00C C 0.56175(9) 0.7150(2) 0.37675(8) 0.0293(4) Uani 1 1 d .
H00C H 0.5885 0.6907 0.3416 0.035 Uiso 1 1 calc R
C00D C 0.54777(9) 0.8813(2) 0.37057(8) 0.0277(4) Uani 1 1 d .
C00E C 0.45996(9) 0.6526(2) 0.31293(8) 0.0318(4) Uani 1 1 d .
H00E H 0.4921 0.6397 0.2805 0.038 Uiso 1 1 calc R
C00F C 0.00166(9) 0.5414(2) 0.31256(8) 0.0329(4) Uani 1 1 d .
H00P H 0.0262 0.5594 0.2760 0.040 Uiso 1 1 calc R
H00Q H -0.0127 0.4404 0.3120 0.040 Uiso 1 1 calc R
C00G C -0.04020(9) 0.7977(2) 0.31542(8) 0.0330(4) Uani 1 1 d .
H00R H -0.0096 0.8121 0.2819 0.040 Uiso 1 1 calc R
C00H C 0.61847(9) 0.9576(2) 0.36071(8) 0.0277(4) Uani 1 1 d .
C00I C 0.12057(9) 0.4901(2) 0.35517(8) 0.0290(4) Uani 1 1 d .
C00J C 0.05034(9) 0.5663(2) 0.36777(8) 0.0289(4) Uani 1 1 d .
C00K C 0.49892(9) 0.6120(2) 0.37188(8) 0.0319(4) Uani 1 1 d .
C00L C 0.61279(10) 1.1252(2) 0.35373(9) 0.0341(4) Uani 1 1 d .
H00D H 0.6164 1.1510 0.3115 0.041 Uiso 1 1 calc R
H00F H 0.5687 1.1570 0.3669 0.041 Uiso 1 1 calc R
C00M C 0.11454(10) 0.3232(2) 0.34713(9) 0.0342(4) Uani 1 1 d .
H00S H 0.0707 0.2910 0.3609 0.041 Uiso 1 1 calc R
H00T H 0.1171 0.2991 0.3047 0.041 Uiso 1 1 calc R
C00N C 0.06463(9) 0.7322(2) 0.37465(8) 0.0317(4) Uani 1 1 d .
H00U H 0.0898 0.7583 0.3388 0.038 Uiso 1 1 calc R
C00O C 0.43869(9) 0.8109(2) 0.31073(9) 0.0349(4) Uani 1 1 d .
H00G H 0.4097 0.8320 0.3442 0.042 Uiso 1 1 calc R
H00H H 0.4131 0.8298 0.2735 0.042 Uiso 1 1 calc R
C00P C -0.06117(9) 0.6390(3) 0.31256(9) 0.0369(5) Uani 1 1 d .
H00V H -0.0886 0.6218 0.2762 0.044 Uiso 1 1 calc R
H00W H -0.0883 0.6156 0.3470 0.044 Uiso 1 1 calc R
C00Q C 0.00169(10) 0.8358(2) 0.37309(9) 0.0342(4) Uani 1 1 d .
C00R C 0.67382(10) 0.9227(2) 0.41058(9) 0.0336(4) Uani 1 1 d .
C00S C 0.17764(10) 0.5228(2) 0.40389(9) 0.0349(4) Uani 1 1 d .
C00T C 0.60974(11) 0.6856(2) 0.43093(10) 0.0398(5) Uani 1 1 d .
H00I H 0.6160 0.5814 0.4358 0.048 Uiso 1 1 calc R
H00J H 0.5899 0.7232 0.4673 0.048 Uiso 1 1 calc R
C00U C 0.17097(10) 0.2432(2) 0.38261(10) 0.0379(5) Uani 1 1 d .
H00Z H 0.1677 0.1384 0.3746 0.046 Uiso 1 1 calc R
C00V C 0.67875(10) 0.7583(3) 0.42197(11) 0.0420(5) Uani 1 1 d .
H00K H 0.7003 0.7128 0.3880 0.050 Uiso 1 1 calc R
H00L H 0.7075 0.7415 0.4576 0.050 Uiso 1 1 calc R
C00W C 0.51019(11) 0.9444(3) 0.42530(9) 0.0384(5) Uani 1 1 d .
H00M H 0.5214 1.0456 0.4301 0.058 Uiso 1 1 calc GR
H00N H 0.5238 0.8922 0.4612 0.058 Uiso 1 1 calc GR
H00O H 0.4620 0.9343 0.4185 0.058 Uiso 1 1 calc GR
C00X C 0.74382(10) 0.9813(2) 0.39038(10) 0.0376(5) Uani 1 1 d .
H00X H 0.7740 0.9771 0.4263 0.045 Uiso 1 1 calc R
C00Y C 0.66865(10) 1.2034(2) 0.39090(10) 0.0386(5) Uani 1 1 d .
H00Y H 0.6660 1.3086 0.3835 0.046 Uiso 1 1 calc R
C00Z C 0.73807(10) 1.1466(2) 0.37304(10) 0.0377(5) Uani 1 1 d .
C010 C 0.24669(10) 0.4648(2) 0.38121(10) 0.0387(5) Uani 1 1 d .
H010 H 0.2784 0.4683 0.4161 0.046 Uiso 1 1 calc R
C011 C 0.24012(10) 0.2994(2) 0.36324(10) 0.0379(5) Uani 1 1 d .
C012 C 0.18331(11) 0.6865(3) 0.41637(11) 0.0446(5) Uani 1 1 d .
H01Q H 0.2038 0.7334 0.3822 0.054 Uiso 1 1 calc R
H01R H 0.2133 0.7016 0.4513 0.054 Uiso 1 1 calc R
C013 C 0.45218(11) 0.6171(3) 0.42624(9) 0.0418(5) Uani 1 1 d .
H01A H 0.4787 0.6020 0.4627 0.063 Uiso 1 1 calc GR
H01B H 0.4184 0.5421 0.4222 0.063 Uiso 1 1 calc GR
H01C H 0.4303 0.7105 0.4277 0.063 Uiso 1 1 calc GR
C014 C 0.01520(11) 0.5012(3) 0.42298(9) 0.0410(5) Uani 1 1 d .
H01S H -0.0332 0.5059 0.4167 0.061 Uiso 1 1 calc GR
H01T H 0.0281 0.5557 0.4584 0.061 Uiso 1 1 calc GR
H01U H 0.0288 0.4014 0.4281 0.061 Uiso 1 1 calc GR
C015 C 0.11481(11) 0.7594(3) 0.42779(10) 0.0429(5) Uani 1 1 d .
H01V H 0.1214 0.8634 0.4331 0.051 Uiso 1 1 calc R
H01W H 0.0962 0.7206 0.4645 0.051 Uiso 1 1 calc R
C016 C 0.52394(11) 0.4546(2) 0.36530(12) 0.0448(5) Uani 1 1 d .
H01D H 0.5573 0.4504 0.3346 0.067 Uiso 1 1 calc GR
H01E H 0.4863 0.3927 0.3542 0.067 Uiso 1 1 calc GR
H01F H 0.5439 0.4221 0.4030 0.067 Uiso 1 1 calc GR
C017 C 0.16746(12) 0.4358(3) 0.46243(10) 0.0451(5) Uani 1 1 d .
H01X H 0.2054 0.4539 0.4904 0.054 Uiso 1 1 calc R
H01Y H 0.1263 0.4686 0.4812 0.054 Uiso 1 1 calc R
C018 C -0.04213(12) 0.8285(3) 0.42933(9) 0.0442(5) Uani 1 1 d .
H01Z H -0.0756 0.9046 0.4274 0.066 Uiso 1 1 calc GR
H H -0.0137 0.8407 0.4649 0.066 Uiso 1 1 calc GR
HA H -0.0644 0.7356 0.4307 0.066 Uiso 1 1 calc GR
C019 C 0.66171(12) 1.0074(3) 0.46939(9) 0.0441(5) Uani 1 1 d .
H01G H 0.6196 0.9748 0.4866 0.053 Uiso 1 1 calc R
H01H H 0.6984 0.9873 0.4983 0.053 Uiso 1 1 calc R
C01A C 0.02614(12) 0.9935(3) 0.36654(12) 0.0476(5) Uani 1 1 d .
H01 H 0.0587 0.9986 0.3352 0.071 Uiso 1 1 calc GR
HB H 0.0469 1.0254 0.4040 0.071 Uiso 1 1 calc GR
HC H -0.0119 1.0551 0.3564 0.071 Uiso 1 1 calc GR
C01B C 0.16226(12) 0.2712(3) 0.44952(10) 0.0473(6) Uani 1 1 d .
H0AA H 0.1972 0.2196 0.4728 0.057 Uiso 1 1 calc R
HD H 0.1183 0.2352 0.4615 0.057 Uiso 1 1 calc R
C01C C 0.65783(12) 1.1726(3) 0.45759(11) 0.0489(6) Uani 1 1 d .
H01I H 0.6138 1.2091 0.4689 0.059 Uiso 1 1 calc R
H01J H 0.6924 1.2222 0.4820 0.059 Uiso 1 1 calc R
C01D C 0.24693(15) 0.1495(3) 0.27533(13) 0.0594(7) Uani 1 1 d .
H1AA H 0.2624 0.1537 0.2347 0.089 Uiso 1 1 calc GR
HE H 0.2013 0.1129 0.2751 0.089 Uiso 1 1 calc GR
HF H 0.2760 0.0860 0.2989 0.089 Uiso 1 1 calc GR
C01E C 0.35765(12) 0.2399(3) 0.38280(15) 0.0605(7) Uani 1 1 d .
H2AA H 0.3631 0.2450 0.3400 0.091 Uiso 1 1 calc GR
HG H 0.3857 0.1634 0.3994 0.091 Uiso 1 1 calc GR
HH H 0.3708 0.3311 0.4008 0.091 Uiso 1 1 calc GR
C01F C 0.74625(16) 1.2985(3) 0.28515(14) 0.0623(7) Uani 1 1 d .
H01K H 0.7612 1.2946 0.2444 0.093 Uiso 1 1 calc GR
H01L H 0.7756 1.3617 0.3085 0.093 Uiso 1 1 calc GR
H01M H 0.7006 1.3352 0.2855 0.093 Uiso 1 1 calc GR
C01G C 0.85520(13) 1.2043(4) 0.39484(17) 0.0662(8) Uani 1 1 d .
H01N H 0.8610 1.1922 0.3523 0.099 Uiso 1 1 calc GR
H01O H 0.8687 1.1166 0.4155 0.099 Uiso 1 1 calc GR
H01P H 0.8828 1.2839 0.4093 0.099 Uiso 1 1 calc GR

loop_
_atom_site_aniso_label
_atom_site_aniso_U_11
_atom_site_aniso_U_22
_atom_site_aniso_U_33
_atom_site_aniso_U_23
_atom_site_aniso_U_13
_atom_site_aniso_U_12
O001 0.0264(6) 0.0386(7) 0.0311(7) -0.0035(5) 0.0025(5) 0.0019(5)
O002 0.0261(6) 0.0416(8) 0.0306(7) 0.0033(5) 0.0037(5) -0.0023(5)
O003 0.0288(7) 0.0509(9) 0.0400(7) -0.0103(6) 0.0014(6) -0.0077(6)
O004 0.0274(7) 0.0540(9) 0.0430(8) 0.0103(7) 0.0041(6) 0.0085(6)
O005 0.0454(9) 0.0411(9) 0.0494(9) 0.0049(7) 0.0055(7) 0.0032(6)
O006 0.0259(7) 0.0454(9) 0.0645(10) -0.0086(7) 0.0034(7) 0.0051(6)
O007 0.0244(7) 0.0435(9) 0.0725(11) 0.0078(8) 0.0081(7) -0.0032(6)
O008 0.0480(9) 0.0415(9) 0.0488(9) -0.0020(7) 0.0025(7) -0.0035(7)
O009 0.0326(8) 0.0468(9) 0.0692(11) 0.0191(8) -0.0077(7) 0.0042(6)
O00A 0.0368(8) 0.0456(9) 0.0697(11) -0.0164(8) -0.0116(7) -0.0057(7)
C00B 0.0265(9) 0.0377(10) 0.0312(9) 0.0027(7) -0.0059(7) 0.0032(7)
C00C 0.0250(8) 0.0343(10) 0.0283(8) 0.0008(7) -0.0023(7) 0.0031(7)
C00D 0.0250(8) 0.0335(10) 0.0244(8) -0.0015(7) -0.0029(7) 0.0052(7)
C00E 0.0237(9) 0.0425(11) 0.0294(9) -0.0040(7) 0.0018(7) -0.0014(7)
C00F 0.0269(9) 0.0400(10) 0.0315(9) -0.0025(8) -0.0050(7) -0.0028(8)
C00G 0.0244(9) 0.0436(11) 0.0309(9) 0.0038(8) 0.0019(7) 0.0039(8)
C00H 0.0246(8) 0.0324(10) 0.0259(8) -0.0020(7) -0.0027(7) 0.0047(7)
C00I 0.0248(9) 0.0360(10) 0.0261(8) 0.0028(7) -0.0030(7) -0.0045(7)
C00J 0.0239(9) 0.0380(10) 0.0248(8) 0.0011(7) -0.0009(7) -0.0043(7)
C00K 0.0277(9) 0.0349(10) 0.0329(9) 0.0006(7) 0.0012(7) 0.0024(7)
C00L 0.0277(9) 0.0316(10) 0.0426(10) -0.0036(8) -0.0062(8) 0.0038(7)
C00M 0.0266(9) 0.0369(11) 0.0386(10) 0.0018(8) -0.0054(7) -0.0028(7)
C00N 0.0264(9) 0.0381(11) 0.0304(9) -0.0028(7) -0.0018(7) -0.0029(7)
C00O 0.0251(9) 0.0445(11) 0.0348(9) 0.0016(8) -0.0050(7) 0.0022(8)
C00P 0.0233(9) 0.0500(12) 0.0369(10) 0.0014(8) -0.0052(7) -0.0018(8)
C00Q 0.0286(9) 0.0398(11) 0.0343(9) -0.0004(8) 0.0018(7) -0.0005(8)
C00R 0.0267(9) 0.0400(11) 0.0335(9) -0.0014(8) -0.0097(7) 0.0032(8)
C00S 0.0249(9) 0.0435(11) 0.0356(9) 0.0000(8) -0.0080(7) -0.0013(8)
C00T 0.0362(10) 0.0418(11) 0.0408(10) 0.0105(8) -0.0099(8) 0.0019(8)
C00U 0.0290(10) 0.0384(11) 0.0460(11) 0.0098(9) -0.0049(8) -0.0027(8)
C00V 0.0309(10) 0.0438(12) 0.0503(12) 0.0096(9) -0.0148(9) 0.0049(8)
C00W 0.0347(10) 0.0472(12) 0.0334(10) -0.0065(8) 0.0049(8) 0.0051(8)
C00X 0.0266(9) 0.0395(11) 0.0461(11) -0.0031(9) -0.0076(8) 0.0031(8)
C00Y 0.0340(10) 0.0334(10) 0.0480(11) -0.0088(8) -0.0071(8) 0.0014(8)
C00Z 0.0304(10) 0.0373(11) 0.0449(11) -0.0070(9) -0.0076(8) -0.0023(8)
C010 0.0254(9) 0.0408(11) 0.0494(11) 0.0043(9) -0.0063(8) -0.0018(8)
C011 0.0281(10) 0.0398(11) 0.0455(11) 0.0077(9) -0.0039(8) 0.0029(8)
C012 0.0306(10) 0.0478(13) 0.0546(12) -0.0108(10) -0.0154(9) -0.0029(9)
C013 0.0388(11) 0.0520(13) 0.0348(10) 0.0041(9) 0.0048(8) -0.0057(9)
C014 0.0358(10) 0.0530(13) 0.0343(10) 0.0099(9) 0.0045(8) -0.0011(9)
C015 0.0366(11) 0.0479(12) 0.0433(11) -0.0132(9) -0.0120(9) 0.0018(9)
C016 0.0385(11) 0.0354(11) 0.0603(13) -0.0017(9) -0.0020(10) 0.0015(9)
C017 0.0395(11) 0.0628(15) 0.0323(10) 0.0027(9) -0.0098(8) 0.0033(10)
C018 0.0418(11) 0.0560(14) 0.0350(10) -0.0035(9) 0.0063(9) 0.0087(10)
C019 0.0403(11) 0.0614(14) 0.0301(9) -0.0053(9) -0.0091(8) -0.0002(10)
C01A 0.0400(11) 0.0401(12) 0.0626(14) -0.0016(10) -0.0019(10) 0.0019(9)
C01B 0.0402(11) 0.0590(14) 0.0424(11) 0.0181(10) -0.0052(9) -0.0031(10)
C01C 0.0448(12) 0.0560(14) 0.0456(12) -0.0208(11) -0.0057(9) 0.0017(10)
C01D 0.0647(16) 0.0530(15) 0.0605(15) -0.0061(12) 0.0028(13) 0.0076(12)
C01E 0.0306(11) 0.0591(15) 0.091(2) 0.0152(14) -0.0058(12) 0.0053(10)
C01F 0.0704(18) 0.0479(15) 0.0686(17) 0.0089(12) 0.0024(14) -0.0076(12)
C01G 0.0362(13) 0.0656(17) 0.096(2) -0.0151(15) -0.0111(13) -0.0077(11)

loop_
_atom_type_symbol
_atom_type_description
_atom_type_scat_dispersion_real
_atom_type_scat_dispersion_imag
_atom_type_scat_source
C C 0.0181 0.0091 'International Tables Vol C Tables 4.2.6.8 and 6.1.1.4'
H H 0.0000 0.0000 'International Tables Vol C Tables 4.2.6.8 and 6.1.1.4'
O O 0.0492 0.0322 'International Tables Vol C Tables 4.2.6.8 and 6.1.1.4'

loop_
_geom_angle_atom_site_label_1
_geom_angle_atom_site_label_2
_geom_angle_atom_site_label_3
_geom_angle
C00H O001 H001 109.5
C00I O002 H002 109.5
C00E O003 H003 109.5
C00G O004 H004 109.5
C011 O005 C01D 116.15(19)
C00X O006 H006 109.5
C010 O007 H007 109.5
C00Z O008 C01F 116.2(2)
C01E O009 C011 115.48(18)
C01G O00A C00Z 115.45(19)
H00A C00B H00B 107.7
C00D C00B H00A 108.8
C00D C00B H00B 108.8
C00O C00B H00A 108.8
C00O C00B H00B 108.8
C00O C00B C00D 113.59(16)
C00D C00C H00C 104.5
C00D C00C C00K 116.79(15)
C00K C00C H00C 104.5
C00T C00C H00C 104.5
C00T C00C C00D 110.22(16)
C00T C00C C00K 114.72(16)
C00B C00D C00C 109.40(15)
C00B C00D C00H 108.51(14)
C00B C00D C00W 106.56(15)
C00C C00D C00H 107.00(14)
C00W C00D C00C 112.59(16)
C00W C00D C00H 112.70(15)
O003 C00E H00E 106.1
O003 C00E C00K 112.58(17)
O003 C00E C00O 112.40(16)
C00K C00E H00E 106.1
C00O C00E H00E 106.1
C00O C00E C00K 112.94(16)
H00P C00F H00Q 107.7
C00J C00F H00P 108.9
C00J C00F H00Q 108.9
C00P C00F H00P 108.9
C00P C00F H00Q 108.9
C00P C00F C00J 113.33(16)
O004 C00G H00R 105.8
O004 C00G C00P 112.97(16)
O004 C00G C00Q 112.67(17)
C00P C00G H00R 105.8
C00P C00G C00Q 113.05(16)
C00Q C00G H00R 105.8
O001 C00H C00D 107.27(14)
O001 C00H C00L 108.77(15)
O001 C00H C00R 104.28(14)
C00L C00H C00D 113.09(15)
C00L C00H C00R 108.70(16)
C00R C00H C00D 114.24(15)
O002 C00I C00J 107.33(14)
O002 C00I C00M 108.80(15)
O002 C00I C00S 104.30(14)
C00M C00I C00J 113.19(15)
C00M C00I C00S 108.71(16)
C00S C00I C00J 114.01(15)
C00F C00J C00I 108.60(15)
C00F C00J C00N 109.13(15)
C00N C00J C00I 107.08(14)
C014 C00J C00F 106.74(15)
C014 C00J C00I 112.55(16)
C014 C00J C00N 112.65(16)
C00E C00K C00C 106.65(15)
C013 C00K C00C 114.81(16)
C013 C00K C00E 111.26(16)
C016 C00K C00C 108.73(16)
C016 C00K C00E 107.44(17)
C016 C00K C013 107.72(18)
C00H C00L H00D 109.4
C00H C00L H00F 109.4
H00D C00L H00F 108.0
C00Y C00L C00H 111.26(16)
C00Y C00L H00D 109.4
C00Y C00L H00F 109.4
C00I C00M H00S 109.4
C00I C00M H00T 109.4
H00S C00M H00T 108.0
C00U C00M C00I 111.33(16)
C00U C00M H00S 109.4
C00U C00M H00T 109.4
C00J C00N H00U 104.7
C00J C00N C00Q 116.89(15)
C00Q C00N H00U 104.7
C015 C00N C00J 110.16(17)
C015 C00N H00U 104.7
C015 C00N C00Q 114.26(17)
C00B C00O H00G 109.6
C00B C00O H00H 109.6
C00E C00O C00B 110.07(15)
C00E C00O H00G 109.6
C00E C00O H00H 109.6
H00G C00O H00H 108.2
C00F C00P H00V 109.6
C00F C00P H00W 109.6
C00G C00P C00F 110.09(16)
C00G C00P H00V 109.6
C00G C00P H00W 109.6
H00V C00P H00W 108.2
C00G C00Q C00N 106.59(16)
C018 C00Q C00G 111.30(16)
C018 C00Q C00N 114.80(17)
C01A C00Q C00G 107.30(18)
C01A C00Q C00N 108.97(16)
C01A C00Q C018 107.63(19)
C00V C00R C00H 110.95(16)
C00V C00R C00X 109.55(17)
C00V C00R C019 111.56(18)
C00X C00R C00H 109.30(16)
C019 C00R C00H 111.91(16)
C019 C00R C00X 103.28(17)
C010 C00S C00I 109.13(16)
C012 C00S C00I 111.11(17)
C012 C00S C010 109.48(17)
C012 C00S C017 111.47(19)
C017 C00S C00I 111.93(17)
C017 C00S C010 103.41(17)
C00C C00T H00I 109.5
C00C C00T H00J 109.5
C00C C00T C00V 110.55(17)
H00I C00T H00J 108.1
C00V C00T H00I 109.5
C00V C00T H00J 109.5
C00M C00U H00Z 109.5
C011 C00U C00M 109.46(16)
C011 C00U H00Z 109.5
C01B C00U C00M 108.63(18)
C01B C00U H00Z 109.5
C01B C00U C011 110.15(18)
C00R C00V H00K 108.9
C00R C00V H00L 108.9
C00T C00V C00R 113.45(17)
C00T C00V H00K 108.9
C00T C00V H00L 108.9
H00K C00V H00L 107.7
C00D C00W H00M 109.5
C00D C00W H00N 109.5
C00D C00W H00O 109.5
H00M C00W H00N 109.5
H00M C00W H00O 109.5
H00N C00W H00O 109.5
O006 C00X C00R 114.73(17)
O006 C00X H00X 105.9
O006 C00X C00Z 113.32(18)
C00R C00X H00X 105.9
C00R C00X C00Z 110.25(16)
C00Z C00X H00X 105.9
C00L C00Y H00Y 109.7
C00Z C00Y C00L 109.53(16)
C00Z C00Y H00Y 109.7
C00Z C00Y C01C 109.86(18)
C01C C00Y C00L 108.38(18)
C01C C00Y H00Y 109.7
O008 C00Z O00A 110.90(18)
O008 C00Z C00X 106.81(17)
O008 C00Z C00Y 112.86(18)
O00A C00Z C00X 112.27(17)
O00A C00Z C00Y 105.09(17)
C00Y C00Z C00X 109.00(17)
O007 C010 C00S 114.28(17)
O007 C010 H010 106.0
O007 C010 C011 113.51(18)
C00S C010 H010 106.0
C00S C010 C011 110.18(16)
C011 C010 H010 106.0
O005 C011 O009 111.12(18)
O005 C011 C00U 113.14(18)
O005 C011 C010 106.83(17)
O009 C011 C00U 104.92(17)
O009 C011 C010 112.16(18)
C00U C011 C010 108.74(17)
C00S C012 H01Q 108.9
C00S C012 H01R 108.9
C00S C012 C015 113.44(18)
H01Q C012 H01R 107.7
C015 C012 H01Q 108.9
C015 C012 H01R 108.9
C00K C013 H01A 109.5
C00K C013 H01B 109.5
C00K C013 H01C 109.5
H01A C013 H01B 109.5
H01A C013 H01C 109.5
H01B C013 H01C 109.5
C00J C014 H01S 109.5
C00J C014 H01T 109.5
C00J C014 H01U 109.5
H01S C014 H01T 109.5
H01S C014 H01U 109.5
H01T C014 H01U 109.5
C00N C015 H01V 109.5
C00N C015 H01W 109.5
C012 C015 C00N 110.61(17)
C012 C015 H01V 109.5
C012 C015 H01W 109.5
H01V C015 H01W 108.1
C00K C016 H01D 109.5
C00K C016 H01E 109.5
C00K C016 H01F 109.5
H01D C016 H01E 109.5
H01D C016 H01F 109.5
H01E C016 H01F 109.5
C00S C017 H01X 109.4
C00S C017 H01Y 109.4
H01X C017 H01Y 108.0
C01B C017 C00S 111.13(18)
C01B C017 H01X 109.4
C01B C017 H01Y 109.4
C00Q C018 H01Z 109.5
C00Q C018 H 109.5
C00Q C018 HA 109.5
H01Z C018 H 109.5
H01Z C018 HA 109.5
H C018 HA 109.5
C00R C019 H01G 109.4
C00R C019 H01H 109.4
H01G C019 H01H 108.0
C01C C019 C00R 111.14(18)
C01C C019 H01G 109.4
C01C C019 H01H 109.4
C00Q C01A H01 109.5
C00Q C01A HB 109.5
C00Q C01A HC 109.5
H01 C01A HB 109.5
H01 C01A HC 109.5
HB C01A HC 109.5
C00U C01B C017 109.76(18)
C00U C01B H0AA 109.7
C00U C01B HD 109.7
C017 C01B H0AA 109.7
C017 C01B HD 109.7
H0AA C01B HD 108.2
C00Y C01C C019 109.84(18)
C00Y C01C H01I 109.7
C00Y C01C H01J 109.7
C019 C01C H01I 109.7
C019 C01C H01J 109.7
H01I C01C H01J 108.2
O005 C01D H1AA 109.5
O005 C01D HE 109.5
O005 C01D HF 109.5
H1AA C01D HE 109.5
H1AA C01D HF 109.5
HE C01D HF 109.5
O009 C01E H2AA 109.5
O009 C01E HG 109.5
O009 C01E HH 109.5
H2AA C01E HG 109.5
H2AA C01E HH 109.5
HG C01E HH 109.5
O008 C01F H01K 109.5
O008 C01F H01L 109.5
O008 C01F H01M 109.5
H01K C01F H01L 109.5
H01K C01F H01M 109.5
H01L C01F H01M 109.5
O00A C01G H01N 109.5
O00A C01G H01O 109.5
O00A C01G H01P 109.5
H01N C01G H01O 109.5
H01N C01G H01P 109.5
H01O C01G H01P 109.5

loop_
_geom_bond_atom_site_label_1
_geom_bond_atom_site_label_2
_geom_bond_distance
O001 H001 0.8200
O001 C00H 1.447(2)
O002 H002 0.8200
O002 C00I 1.451(2)
O003 H003 0.8200
O003 C00E 1.430(2)
O004 H004 0.8200
O004 C00G 1.433(2)
O005 C011 1.400(3)
O005 C01D 1.420(3)
O006 H006 0.8200
O006 C00X 1.413(3)
O007 H007 0.8200
O007 C010 1.410(3)
O008 C00Z 1.409(3)
O008 C01F 1.424(3)
O009 C011 1.423(2)
O009 C01E 1.421(3)
O00A C00Z 1.423(2)
O00A C01G 1.418(3)
C00B H00A 0.9700
C00B H00B 0.9700
C00B C00D 1.548(2)
C00B C00O 1.528(3)
C00C H00C 0.9800
C00C C00D 1.556(3)
C00C C00K 1.558(3)
C00C C00T 1.531(2)
C00D C00H 1.580(2)
C00D C00W 1.552(2)
C00E H00E 0.9800
C00E C00K 1.542(3)
C00E C00O 1.512(3)
C00F H00P 0.9700
C00F H00Q 0.9700
C00F C00J 1.549(2)
C00F C00P 1.527(3)
C00G H00R 0.9800
C00G C00P 1.514(3)
C00G C00Q 1.541(3)
C00H C00L 1.550(3)
C00H C00R 1.563(2)
C00I C00J 1.583(3)
C00I C00M 1.546(3)
C00I C00S 1.565(2)
C00J C00N 1.555(3)
C00J C014 1.545(2)
C00K C013 1.539(3)
C00K C016 1.535(3)
C00L H00D 0.9700
C00L H00F 0.9700
C00L C00Y 1.534(3)
C00M H00S 0.9700
C00M H00T 0.9700
C00M C00U 1.530(3)
C00N H00U 0.9800
C00N C00Q 1.561(3)
C00N C015 1.536(3)
C00O H00G 0.9700
C00O H00H 0.9700
C00P H00V 0.9700
C00P H00W 0.9700
C00Q C018 1.539(3)
C00Q C01A 1.534(3)
C00R C00V 1.533(3)
C00R C00X 1.558(3)
C00R C019 1.543(3)
C00S C010 1.558(3)
C00S C012 1.532(3)
C00S C017 1.542(3)
C00T H00I 0.9700
C00T H00J 0.9700
C00T C00V 1.532(3)
C00U H00Z 0.9800
C00U C011 1.530(3)
C00U C01B 1.521(3)
C00V H00K 0.9700
C00V H00L 0.9700
C00W H00M 0.9600
C00W H00N 0.9600
C00W H00O 0.9600
C00X H00X 0.9800
C00X C00Z 1.568(3)
C00Y H00Y 0.9800
C00Y C00Z 1.527(3)
C00Y C01C 1.527(3)
C010 H010 0.9800
C010 C011 1.574(3)
C012 H01Q 0.9700
C012 H01R 0.9700
C012 C015 1.534(3)
C013 H01A 0.9600
C013 H01B 0.9600
C013 H01C 0.9600
C014 H01S 0.9600
C014 H01T 0.9600
C014 H01U 0.9600
C015 H01V 0.9700
C015 H01W 0.9700
C016 H01D 0.9600
C016 H01E 0.9600
C016 H01F 0.9600
C017 H01X 0.9700
C017 H01Y 0.9700
C017 C01B 1.541(4)
C018 H01Z 0.9600
C018 H 0.9600
C018 HA 0.9600
C019 H01G 0.9700
C019 H01H 0.9700
C019 C01C 1.540(4)
C01A H01 0.9600
C01A HB 0.9600
C01A HC 0.9600
C01B H0AA 0.9700
C01B HD 0.9700
C01C H01I 0.9700
C01C H01J 0.9700
C01D H1AA 0.9600
C01D HE 0.9600
C01D HF 0.9600
C01E H2AA 0.9600
C01E HG 0.9600
C01E HH 0.9600
C01F H01K 0.9600
C01F H01L 0.9600
C01F H01M 0.9600
C01G H01N 0.9600
C01G H01O 0.9600
C01G H01P 0.9600
